data_1533092
loop_
_publ_author_name
'Doebelin, N.'
'Armbruster, T.'

_publ_section_title
;
 Stepwise dehydration and change of framework topology in Cd-exchanged
 heulandite
;
_journal_name_full 'Microporous and Mesoporous Materials'
_journal_page_first 85
_journal_page_last 103
_journal_volume 61
_journal_year 2003
_chemical_formula_sum 'Al8.7 Cd4.36 H58.16 O101.08 Si27.3'
_chemical_name_systematic 'Cd4.36 (Al8.7 Si27.3 O72) (H2 O)29.08'
_space_group_IT_number 8
_symmetry_space_group_name_Hall 'C -2y'
_symmetry_space_group_name_H-M 'C 1 m 1'
_cell_angle_alpha 90
_cell_angle_beta 116.26
_cell_angle_gamma 90
_cell_formula_units_Z 1
_cell_length_a 17.721
_cell_length_b 18.035
_cell_length_c 7.429
_cell_volume 2129.257
_citation_journal_id_ASTM MIMMFJ
_cod_data_source_file Doebelin_MIMMFJ_2003_500.cif
_cod_data_source_block H58.16Al8.7Cd4.36O101.08Si27.3
_cod_original_formula_sum 'H58.16 Al8.7 Cd4.36 O101.08 Si27.3'
_cod_database_code 1533092

loop_
_symmetry_equiv_pos_as_xyz
x,y,z
x,-y,z
x+1/2,y+1/2,z
x+1/2,-y+1/2,z

loop_
_atom_site_label
_atom_site_type_symbol
_atom_site_fract_x
_atom_site_fract_y
_atom_site_fract_z
_atom_site_occupancy
_atom_site_U_iso_or_equiv
Cd1 Cd+2 0.1479 0 0.659 0.143 0.0
O1 O-2 0.7068 0 0.464 1 0.0
O35 O-2 0.148 0.036 0.706 0.23 0.0
Al9 Al+3 0.0027 0.77961 0.0063 0.2417 0.0
Cd6 Cd+2 0.9908 0.058 -0.062 0.06 0.0
O28 O-2 0.498 0.908 -0.014 0.29 0.0
O39 O-2 0.9997 0 0.363 0.49 0.0
O3 O-2 0.7699 0.8737 0.3961 1 0.0
Al6 Al+3 0.2936 0.3075 0.2894 0.2417 0.0
O29 O-2 0.72 0 0.003 0.52 0.0
Cd5 Cd+2 0.0077 0.0585 0.126 0.06 0.0
O8 O-2 0.2342 0.1033 0.2515 1 0.0
O2 O-2 0.3044 0 0.5537 1 0.0
O16 O-2 0.7864 0.7477 0.8145 1 0.0
Cd8 Cd+2 0.209 0 0.045 0.042 0.0
Si9 Si+4 0.0027 0.77961 0.0063 0.7583 0.0
Al2 Al+3 0.17994 0.1691 0.1018 0.2417 0.0
O26 O-2 0.5701 0.9199 0.974 0.71 0.0
O37 O-2 0.118 0 0.774 0.66 0.0
O31 O-2 0.68 0 0.897 0.48 0.0
O22 O-2 0.066 0 0.896 0.35 0.0
O19 O-2 0.1231 0.3741 0.423 1 0.0
O34 O-2 0.0038 0.8848 0.396 0.37 0.0
Si7 Si+4 0.93499 0.6991 0.5869 0.7583 0.0
O5 O-2 0.8137 0.8441 0.1142 1 0.0
O38 O-2 0.9977 0 0.628 0.51 0.0
O30 O-2 0.29 0 0.036 0.87 0.0
O23 O-2 0.981 0.098 0.637 0.54 0.0
Si8 Si+4 0.06643 0.3039 0.4188 0.7583 0.0
O20 O-2 0.939 0 0.854 0.6 0.0
Si5 Si+4 0.7048 0.6925 0.7153 0.7583 0.0
O15 O-2 0.015 0.2771 0.1905 1 0.0
Al4 Al+3 0.2837 0.0899 0.499 0.2417 0.0
O10 O-2 0.9206 0.834 0.9559 1 0.0
O6 O-2 0.1815 0.1567 0.8838 1 0.0
Si6 Si+4 0.2936 0.3075 0.2894 0.7583 0.0
O4 O-2 0.2246 0.1209 0.6059 1 0.0
O9 O-2 0.9998 0.6683 0.497 1 0.0
Al3 Al+3 0.7178 0.9113 0.5118 0.2417 0.0
Si2 Si+4 0.17994 0.1691 0.1018 0.7583 0.0
Al5 Al+3 0.7048 0.6925 0.7153 0.2417 0.0
O32 O-2 0.4998 0 0.556 1 0.0
Si3 Si+4 0.7178 0.9113 0.5118 0.7583 0.0
O13 O-2 0.3765 0.2666 0.4535 1 0.0
O17 O-2 0.2171 0.2503 0.1949 1 0.0
O11 O-2 0.0834 0.1631 0.0711 1 0.0
Cd4 Cd+2 0.0428 0.5178 0.228 0.07 0.0
O14 O-2 0.9929 0.7285 0.8191 1 0.0
O36 O-2 0.903 0 0.04 0.5 0.0
Cd7 Cd+2 0.803 0 -0.016 0.07 0.0
Si4 Si+4 0.2837 0.0899 0.499 0.7583 0.0
O27 O-2 0.406 0.0837 0.019 0.76 0.0
Al7 Al+3 0.93499 0.6991 0.5869 0.2417 0.0
O33 O-2 0.006 0.888 0.564 0.35 0.0
Si1 Si+4 0.82224 0.829 0.9092 0.7583 0.0
O24 O-2 0.05 0.046 0.283 0.57 0.0
Al8 Al+3 0.06643 0.3039 0.4188 0.2417 0.0
O25 O-2 0.444 0.072 0.001 0.24 0.0
Cd3 Cd+2 0.95236 0.5134 0.7914 0.415 0.0
O21 O-2 0.09 0 0.167 0.44 0.0
Al1 Al+3 0.82224 0.829 0.9092 0.2417 0.0
Cd2 Cd+2 0.8629 0 0.316 0.193 0.0
O18 O-2 0.8805 0.6276 0.5964 1 0.0
Cd9 Cd+2 0.0006 0 0.5043 0.522 0.0
O7 O-2 0.7706 0.8966 0.7577 1 0.0
O12 O-2 0.6207 0.736 0.5546 1 0.0
